data_7244062
loop_
_publ_author_name
'Hughes, David S.'
'Bingham, Ann L.'
'Hursthouse, Michael B.'
'Threlfall, Terry L.'
'Bond, Andrew D.'

_publ_section_title
;
 The extensive solid-form landscape of sulfathiazole: geometrical
 similarity and interaction energies
;
_journal_issue 3
_journal_name_full CrystEngComm
_journal_page_first 609
_journal_page_last 619
_journal_paper_doi 10.1039/D1CE01516H
_journal_volume 24
_journal_year 2022
_chemical_formula_moiety 'C9 H9 N3 O2 S2, 2(C6 H11 N O)'
_chemical_formula_sum 'C21 H31 N5 O4 S2'
_chemical_formula_weight 481.63
_chemical_name_common 'Sulfathiazole, caprolactam solvate'
_chemical_name_systematic 'Sulfathiazole, hexahydro-2H-azepin-2-one (1:2) solvate'
_space_group_crystal_system monoclinic
_space_group_IT_number 14
_space_group_name_Hall '-P 2yn'
_space_group_name_H-M_alt 'P 1 21/n 1'
_atom_sites_solution_hydrogens mixed
_atom_sites_solution_primary dual
_atom_sites_solution_secondary difmap
_audit_creation_method SHELXL-2018/1
_audit_update_record
;
2021-11-08 deposited with the CCDC.	2021-12-10 downloaded from the CCDC.
;
_cell_angle_alpha 90
_cell_angle_beta 111.60(3)
_cell_angle_gamma 90
_cell_formula_units_Z 4
_cell_length_a 11.448(2)
_cell_length_b 14.224(3)
_cell_length_c 15.323(3)
_cell_measurement_reflns_used 13166
_cell_measurement_temperature 150(2)
_cell_measurement_theta_max 30.53
_cell_measurement_theta_min 3.13
_cell_volume 2319.9(9)
_computing_cell_refinement 'HKL Scalepack (Otwinowski & Minor, 1997)'
_computing_data_collection 'COLLECT (Nonius, 1999)'
_computing_data_reduction 'HKL Denzo and Scalepack (Otwinowski & Minor, 1997)'
_computing_molecular_graphics 'Mercury (Macrae et al., 2008)'
_computing_publication_material SHELXL
_computing_structure_refinement 'SHELXL (Sheldrick, 2015)'
_computing_structure_solution 'SHELXT (Sheldrick, 2015)'
_diffrn_ambient_temperature 150(2)
_diffrn_measured_fraction_theta_full 0.990
_diffrn_measured_fraction_theta_max 0.957
_diffrn_measurement_device_type 'Nonius KappaCCD'
_diffrn_measurement_method '\w and \f-scans'
_diffrn_radiation_type MoK\a
_diffrn_radiation_wavelength 0.71073
_diffrn_reflns_av_R_equivalents 0.0348
_diffrn_reflns_av_unetI/netI 0.0485
_diffrn_reflns_Laue_measured_fraction_full 0.990
_diffrn_reflns_Laue_measured_fraction_max 0.957
_diffrn_reflns_limit_h_max 16
_diffrn_reflns_limit_h_min -16
_diffrn_reflns_limit_k_max 20
_diffrn_reflns_limit_k_min -20
_diffrn_reflns_limit_l_max 20
_diffrn_reflns_limit_l_min -20
_diffrn_reflns_number 13166
_diffrn_reflns_point_group_measured_fraction_full 0.990
_diffrn_reflns_point_group_measured_fraction_max 0.957
_diffrn_reflns_theta_full 25.242
_diffrn_reflns_theta_max 30.525
_diffrn_reflns_theta_min 3.126
_diffrn_source 'Enraf Nonius FR591 rotating anode'
_exptl_absorpt_coefficient_mu 0.268
_exptl_absorpt_correction_T_max 0.924
_exptl_absorpt_correction_T_min 0.924
_exptl_absorpt_correction_type multi-scan
_exptl_absorpt_process_details 'SORTAV (Blessing, 1995)'
_exptl_crystal_colour colourless
_exptl_crystal_density_diffrn 1.379
_exptl_crystal_description block
_exptl_crystal_F_000 1024
_exptl_crystal_size_max 0.300
_exptl_crystal_size_mid 0.300
_exptl_crystal_size_min 0.300
_refine_diff_density_max 0.767
_refine_diff_density_min -0.790
_refine_diff_density_rms 0.077
_refine_ls_extinction_method none
_refine_ls_goodness_of_fit_ref 1.029
_refine_ls_hydrogen_treatment mixed
_refine_ls_matrix_type full
_refine_ls_number_parameters 296
_refine_ls_number_reflns 6771
_refine_ls_number_restraints 3
_refine_ls_restrained_S_all 1.029
_refine_ls_R_factor_all 0.0789
_refine_ls_R_factor_gt 0.0552
_refine_ls_shift/su_max 0.001
_refine_ls_shift/su_mean 0.000
_refine_ls_structure_factor_coef Fsqd
_refine_ls_weighting_details 'w=1/[\s^2^(Fo^2^)+(0.0616P)^2^+2.8897P] where P=(Fo^2^+2Fc^2^)/3'
_refine_ls_weighting_scheme calc
_refine_ls_wR_factor_gt 0.1373
_refine_ls_wR_factor_ref 0.1520
_reflns_Friedel_coverage 0.000
_reflns_number_gt 5134
_reflns_number_total 6771
_reflns_threshold_expression 'I > 2\s(I)'
_cod_data_source_file d1ce01516h2.cif
_cod_data_source_block 9
_cod_depositor_comments 'Adding full bibliography for 7244056--7244077.cif.'
_cod_original_sg_symbol_H-M 'P 21/n'
_cod_database_code 7244062
_shelx_space_group_comment
;
The symmetry employed for this shelxl refinement is uniquely defined
by the following loop, which should always be used as a source of
symmetry information in preference to the above space-group names.
They are only intended as comments.
;
_shelx_estimated_absorpt_t_min 0.924
_shelx_estimated_absorpt_t_max 0.924

loop_
_space_group_symop_operation_xyz
'x, y, z'
'-x+1/2, y+1/2, -z+1/2'
'-x, -y, -z'
'x-1/2, -y-1/2, z-1/2'

loop_
_atom_site_label
_atom_site_type_symbol
_atom_site_fract_x
_atom_site_fract_y
_atom_site_fract_z
_atom_site_U_iso_or_equiv
_atom_site_adp_type
_atom_site_occupancy
_atom_site_site_symmetry_order
_atom_site_calc_flag
_atom_site_refinement_flags_posn
_atom_site_refinement_flags_adp
_atom_site_refinement_flags_occupancy
_atom_site_disorder_assembly
_atom_site_disorder_group
S11 S 0.53964(5) 0.52887(3) 0.80100(4) 0.01992(12) Uani 1 1 d . . . . .
S12 S 0.81716(5) 0.50614(5) 0.97116(4) 0.03118(15) Uani 1 1 d . . . . .
O11 O 0.40745(15) 0.51595(12) 0.74855(11) 0.0290(4) Uani 1 1 d . . . . .
O12 O 0.62713(17) 0.47314(11) 0.77431(12) 0.0291(4) Uani 1 1 d . . . . .
N11 N 0.6605(2) 0.93114(14) 0.78614(18) 0.0356(5) Uani 1 1 d D . . . .
H10 H 0.724(3) 0.9539(19) 0.772(2) 0.053 Uiso 1 1 d D U . . .
H11 H 0.607(3) 0.9766(18) 0.788(2) 0.053 Uiso 1 1 d D U . . .
N12 N 0.55590(16) 0.50785(12) 0.90863(12) 0.0198(3) Uani 1 1 d . . . . .
N13 N 0.67876(16) 0.48815(12) 1.06557(13) 0.0208(3) Uani 1 1 d . . . . .
H17 H 0.612741 0.483230 1.081682 0.031 Uiso 1 1 calc R U . . .
C11 C 0.63220(19) 0.83844(15) 0.78812(15) 0.0218(4) Uani 1 1 d . . . . .
C12 C 0.5206(2) 0.80993(15) 0.79933(15) 0.0232(4) Uani 1 1 d . . . . .
H12 H 0.463455 0.856087 0.804334 0.028 Uiso 1 1 calc R U . . .
C13 C 0.49346(19) 0.71608(15) 0.80313(15) 0.0218(4) Uani 1 1 d . . . . .
H13 H 0.418036 0.697857 0.810895 0.026 Uiso 1 1 calc R U . . .
C14 C 0.57711(18) 0.64734(14) 0.79555(14) 0.0181(4) Uani 1 1 d . . . . .
C15 C 0.68812(19) 0.67422(14) 0.78481(14) 0.0200(4) Uani 1 1 d . . . . .
H15 H 0.745556 0.627747 0.780834 0.024 Uiso 1 1 calc R U . . .
C16 C 0.71483(19) 0.76874(15) 0.77992(15) 0.0219(4) Uani 1 1 d . . . . .
H16 H 0.789590 0.786604 0.770957 0.026 Uiso 1 1 calc R U . . .
C17 C 0.66801(18) 0.50047(14) 0.97631(15) 0.0187(4) Uani 1 1 d . . . . .
C18 C 0.7997(2) 0.48368(17) 1.13062(16) 0.0269(5) Uani 1 1 d . . . . .
H18 H 0.819356 0.474799 1.195931 0.032 Uiso 1 1 calc R U . . .
C19 C 0.8863(2) 0.4931(2) 1.09217(18) 0.0340(5) Uani 1 1 d . . . . .
H19 H 0.974403 0.492779 1.126484 0.041 Uiso 1 1 calc R U . . .
O30 O 0.55349(17) 0.11757(13) 0.79310(12) 0.0338(4) Uani 1 1 d . . . . .
N30 N 0.46215(16) 0.08665(12) 0.89170(13) 0.0213(3) Uani 1 1 d . . . . .
H30 H 0.452220 0.027808 0.872639 0.026 Uiso 1 1 calc R U . . .
C30 C 0.51007(19) 0.14890(16) 0.84922(16) 0.0248(4) Uani 1 1 d . . . . .
C31 C 0.5027(2) 0.25201(16) 0.86763(16) 0.0261(4) Uani 1 1 d . . . . .
H31A H 0.544249 0.287779 0.831736 0.031 Uiso 1 1 calc R U . . .
H31B H 0.549134 0.264498 0.935169 0.031 Uiso 1 1 calc R U . . .
C32 C 0.3665(2) 0.28730(16) 0.84024(16) 0.0270(5) Uani 1 1 d . . . . .
H32A H 0.363860 0.355384 0.826244 0.032 Uiso 1 1 calc R U . . .
H32B H 0.312705 0.254705 0.782270 0.032 Uiso 1 1 calc R U . . .
C33 C 0.3125(2) 0.27120(16) 0.91663(17) 0.0275(5) Uani 1 1 d . . . . .
H33A H 0.366571 0.303574 0.974636 0.033 Uiso 1 1 calc R U . . .
H33B H 0.227985 0.300061 0.896443 0.033 Uiso 1 1 calc R U . . .
C34 C 0.3022(2) 0.16796(16) 0.93884(18) 0.0278(5) Uani 1 1 d . . . . .
H34A H 0.267724 0.163535 0.989237 0.033 Uiso 1 1 calc R U . . .
H34B H 0.241873 0.136904 0.882390 0.033 Uiso 1 1 calc R U . . .
C35 C 0.4260(2) 0.11525(17) 0.96954(18) 0.0306(5) Uani 1 1 d . . . . .
H35A H 0.492846 0.155807 1.012439 0.037 Uiso 1 1 calc R U . . .
H35B H 0.419679 0.058598 1.005072 0.037 Uiso 1 1 calc R U . . .
O40 O 0.28574(18) 0.74103(16) 0.90400(13) 0.0444(5) Uani 1 1 d . . . . .
N40 N 0.25568(15) 0.87210(13) 0.96695(12) 0.0202(3) Uani 1 1 d . . . . .
H40 H 0.336626 0.884277 0.986263 0.024 Uiso 1 1 calc R U . . .
C40 C 0.2113(2) 0.79275(19) 0.91906(16) 0.0292(5) Uani 1 1 d . . . . .
C41 C 0.0740(2) 0.77038(19) 0.88933(17) 0.0321(5) Uani 1 1 d . . . . .
H41A H 0.054267 0.715403 0.846721 0.039 Uiso 1 1 calc R U . . .
H41B H 0.024412 0.824397 0.853930 0.039 Uiso 1 1 calc R U . . .
C42 C 0.0347(2) 0.74881(18) 0.97311(19) 0.0332(5) Uani 1 1 d . . . . .
H42A H -0.042241 0.709676 0.950964 0.040 Uiso 1 1 calc R U . . .
H42B H 0.101879 0.711600 1.019892 0.040 Uiso 1 1 calc R U . . .
C43 C 0.0097(2) 0.83571(17) 1.02062(18) 0.0294(5) Uani 1 1 d . . . . .
H43A H -0.016147 0.815981 1.072817 0.035 Uiso 1 1 calc R U . . .
H43B H -0.061208 0.870826 0.974912 0.035 Uiso 1 1 calc R U . . .
C44 C 0.1224(2) 0.90122(17) 1.05916(16) 0.0273(4) Uani 1 1 d . . . . .
H44A H 0.098297 0.955482 1.089381 0.033 Uiso 1 1 calc R U . . .
H44B H 0.190685 0.867321 1.108486 0.033 Uiso 1 1 calc R U . . .
C45 C 0.1732(2) 0.93814(17) 0.98755(18) 0.0293(5) Uani 1 1 d . . . . .
H45A H 0.101935 0.953006 0.928790 0.035 Uiso 1 1 calc R U . . .
H45B H 0.219733 0.997223 1.011375 0.035 Uiso 1 1 calc R U . . .

loop_
_atom_site_aniso_label
_atom_site_aniso_U_11
_atom_site_aniso_U_22
_atom_site_aniso_U_33
_atom_site_aniso_U_23
_atom_site_aniso_U_13
_atom_site_aniso_U_12
S11 0.0241(2) 0.0204(2) 0.0168(3) -0.00056(18) 0.00926(19) -0.00211(18)
S12 0.0187(2) 0.0495(4) 0.0281(3) 0.0055(3) 0.0118(2) 0.0043(2)
O11 0.0280(8) 0.0313(8) 0.0220(8) 0.0008(6) 0.0027(6) -0.0089(6)
O12 0.0426(9) 0.0223(7) 0.0304(9) -0.0013(6) 0.0230(8) 0.0018(7)
N11 0.0337(11) 0.0204(9) 0.0581(15) -0.0038(9) 0.0233(11) -0.0029(8)
N12 0.0186(7) 0.0246(8) 0.0175(9) 0.0030(7) 0.0081(6) 0.0006(6)
N13 0.0194(8) 0.0237(8) 0.0203(9) 0.0043(7) 0.0086(7) 0.0019(6)
C11 0.0218(9) 0.0219(10) 0.0210(10) -0.0010(8) 0.0070(8) -0.0011(7)
C12 0.0213(9) 0.0248(10) 0.0250(11) 0.0004(8) 0.0104(8) 0.0037(8)
C13 0.0194(9) 0.0261(10) 0.0231(11) 0.0004(8) 0.0117(8) 0.0006(7)
C14 0.0211(9) 0.0190(9) 0.0150(9) 0.0003(7) 0.0076(7) -0.0005(7)
C15 0.0194(9) 0.0222(9) 0.0202(10) -0.0001(8) 0.0093(7) 0.0027(7)
C16 0.0180(9) 0.0248(10) 0.0250(11) -0.0009(8) 0.0102(8) -0.0020(7)
C17 0.0187(9) 0.0172(8) 0.0219(10) 0.0013(7) 0.0095(8) 0.0016(7)
C18 0.0219(10) 0.0324(11) 0.0229(11) 0.0043(9) 0.0040(8) 0.0043(8)
C19 0.0188(10) 0.0514(15) 0.0277(13) 0.0051(11) 0.0039(9) 0.0056(10)
O30 0.0357(9) 0.0348(9) 0.0311(10) -0.0006(7) 0.0124(7) 0.0081(7)
N30 0.0244(8) 0.0122(7) 0.0296(10) 0.0016(7) 0.0125(7) 0.0029(6)
C30 0.0186(9) 0.0313(11) 0.0208(11) -0.0024(8) 0.0028(8) 0.0039(8)
C31 0.0271(10) 0.0263(10) 0.0253(11) -0.0015(9) 0.0103(9) -0.0047(8)
C32 0.0316(11) 0.0213(10) 0.0267(12) 0.0031(8) 0.0090(9) 0.0016(8)
C33 0.0289(11) 0.0235(10) 0.0308(12) 0.0004(9) 0.0119(9) 0.0042(8)
C34 0.0239(10) 0.0277(11) 0.0341(13) 0.0057(9) 0.0133(9) 0.0018(8)
C35 0.0300(11) 0.0306(11) 0.0356(13) 0.0106(10) 0.0172(10) 0.0077(9)
O40 0.0339(9) 0.0652(13) 0.0341(10) -0.0116(9) 0.0124(8) 0.0141(9)
N40 0.0110(7) 0.0323(9) 0.0186(9) -0.0030(7) 0.0069(6) -0.0030(6)
C40 0.0246(10) 0.0443(13) 0.0185(11) -0.0037(9) 0.0077(8) 0.0042(9)
C41 0.0235(10) 0.0409(13) 0.0267(12) -0.0110(10) 0.0031(9) 0.0020(9)
C42 0.0272(11) 0.0292(11) 0.0414(15) -0.0024(10) 0.0105(10) -0.0056(9)
C43 0.0259(10) 0.0349(12) 0.0313(13) 0.0010(10) 0.0153(9) -0.0009(9)
C44 0.0283(10) 0.0319(11) 0.0228(11) -0.0042(9) 0.0106(9) 0.0006(9)
C45 0.0306(11) 0.0269(11) 0.0326(13) -0.0008(9) 0.0142(10) -0.0018(9)

loop_
_atom_type_symbol
_atom_type_description
_atom_type_scat_dispersion_real
_atom_type_scat_dispersion_imag
_atom_type_scat_source
C C 0.0033 0.0016 'International Tables Vol C Tables 4.2.6.8 and 6.1.1.4'
H H 0.0000 0.0000 'International Tables Vol C Tables 4.2.6.8 and 6.1.1.4'
N N 0.0061 0.0033 'International Tables Vol C Tables 4.2.6.8 and 6.1.1.4'
O O 0.0106 0.0060 'International Tables Vol C Tables 4.2.6.8 and 6.1.1.4'
S S 0.1246 0.1234 'International Tables Vol C Tables 4.2.6.8 and 6.1.1.4'

loop_
_geom_angle_atom_site_label_1
_geom_angle_atom_site_label_2
_geom_angle_atom_site_label_3
_geom_angle
_geom_angle_site_symmetry_1
_geom_angle_site_symmetry_3
_geom_angle_publ_flag
O11 S11 O12 117.78(11) . . ?
O11 S11 N12 104.37(10) . . ?
O12 S11 N12 110.76(10) . . ?
O11 S11 C14 108.80(10) . . ?
O12 S11 C14 107.84(10) . . ?
N12 S11 C14 106.77(9) . . ?
C19 S12 C17 90.92(11) . . ?
C11 N11 H10 125.3(18) . . ?
C11 N11 H11 122.0(18) . . ?
H10 N11 H11 111.6(15) . . ?
C17 N12 S11 121.84(15) . . ?
C17 N13 C18 115.78(18) . . ?
C17 N13 H17 122.1 . . ?
C18 N13 H17 122.1 . . ?
N11 C11 C16 120.47(19) . . ?
N11 C11 C12 121.0(2) . . ?
C16 C11 C12 118.50(19) . . ?
C13 C12 C11 120.87(19) . . ?
C13 C12 H12 119.6 . . ?
C11 C12 H12 119.6 . . ?
C12 C13 C14 120.02(19) . . ?
C12 C13 H13 120.0 . . ?
C14 C13 H13 120.0 . . ?
C15 C14 C13 119.90(18) . . ?
C15 C14 S11 121.37(15) . . ?
C13 C14 S11 118.73(15) . . ?
C16 C15 C14 120.07(18) . . ?
C16 C15 H15 120.0 . . ?
C14 C15 H15 120.0 . . ?
C15 C16 C11 120.61(18) . . ?
C15 C16 H16 119.7 . . ?
C11 C16 H16 119.7 . . ?
N12 C17 N13 120.56(18) . . ?
N12 C17 S12 130.18(16) . . ?
N13 C17 S12 109.25(15) . . ?
C19 C18 N13 112.9(2) . . ?
C19 C18 H18 123.6 . . ?
N13 C18 H18 123.6 . . ?
C18 C19 S12 111.18(18) . . ?
C18 C19 H19 124.4 . . ?
S12 C19 H19 124.4 . . ?
C30 N30 C35 120.47(18) . . ?
C30 N30 H30 119.8 . . ?
C35 N30 H30 119.8 . . ?
O30 C30 N30 116.6(2) . . ?
O30 C30 C31 123.5(2) . . ?
N30 C30 C31 119.74(19) . . ?
C30 C31 C32 112.82(18) . . ?
C30 C31 H31A 109.0 . . ?
C32 C31 H31A 109.0 . . ?
C30 C31 H31B 109.0 . . ?
C32 C31 H31B 109.0 . . ?
H31A C31 H31B 107.8 . . ?
C33 C32 C31 113.33(19) . . ?
C33 C32 H32A 108.9 . . ?
C31 C32 H32A 108.9 . . ?
C33 C32 H32B 108.9 . . ?
C31 C32 H32B 108.9 . . ?
H32A C32 H32B 107.7 . . ?
C34 C33 C32 113.73(19) . . ?
C34 C33 H33A 108.8 . . ?
C32 C33 H33A 108.8 . . ?
C34 C33 H33B 108.8 . . ?
C32 C33 H33B 108.8 . . ?
H33A C33 H33B 107.7 . . ?
C35 C34 C33 113.92(19) . . ?
C35 C34 H34A 108.8 . . ?
C33 C34 H34A 108.8 . . ?
C35 C34 H34B 108.8 . . ?
C33 C34 H34B 108.8 . . ?
H34A C34 H34B 107.7 . . ?
N30 C35 C34 113.5(2) . . ?
N30 C35 H35A 108.9 . . ?
C34 C35 H35A 108.9 . . ?
N30 C35 H35B 108.9 . . ?
C34 C35 H35B 108.9 . . ?
H35A C35 H35B 107.7 . . ?
C40 N40 C45 121.32(18) . . ?
C40 N40 H40 119.3 . . ?
C45 N40 H40 119.3 . . ?
O40 C40 N40 117.7(2) . . ?
O40 C40 C41 123.1(2) . . ?
N40 C40 C41 119.2(2) . . ?
C40 C41 C42 112.6(2) . . ?
C40 C41 H41A 109.1 . . ?
C42 C41 H41A 109.1 . . ?
C40 C41 H41B 109.1 . . ?
C42 C41 H41B 109.1 . . ?
H41A C41 H41B 107.8 . . ?
C43 C42 C41 113.8(2) . . ?
C43 C42 H42A 108.8 . . ?
C41 C42 H42A 108.8 . . ?
C43 C42 H42B 108.8 . . ?
C41 C42 H42B 108.8 . . ?
H42A C42 H42B 107.7 . . ?
C42 C43 C44 113.76(19) . . ?
C42 C43 H43A 108.8 . . ?
C44 C43 H43A 108.8 . . ?
C42 C43 H43B 108.8 . . ?
C44 C43 H43B 108.8 . . ?
H43A C43 H43B 107.7 . . ?
C45 C44 C43 115.3(2) . . ?
C45 C44 H44A 108.4 . . ?
C43 C44 H44A 108.4 . . ?
C45 C44 H44B 108.4 . . ?
C43 C44 H44B 108.4 . . ?
H44A C44 H44B 107.5 . . ?
N40 C45 C44 112.89(19) . . ?
N40 C45 H45A 109.0 . . ?
C44 C45 H45A 109.0 . . ?
N40 C45 H45B 109.0 . . ?
C44 C45 H45B 109.0 . . ?
H45A C45 H45B 107.8 . . ?

loop_
_geom_bond_atom_site_label_1
_geom_bond_atom_site_label_2
_geom_bond_distance
_geom_bond_site_symmetry_2
_geom_bond_publ_flag
S11 O11 1.4403(17) . ?
S11 O12 1.4493(16) . ?
S11 N12 1.6180(18) . ?
S11 C14 1.748(2) . ?
S12 C19 1.737(3) . ?
S12 C17 1.740(2) . ?
N11 C11 1.361(3) . ?
N11 H10 0.89(2) . ?
N11 H11 0.89(2) . ?
N12 C17 1.324(3) . ?
N13 C17 1.339(3) . ?
N13 C18 1.378(3) . ?
N13 H17 0.8800 . ?
C11 C16 1.407(3) . ?
C11 C12 1.409(3) . ?
C12 C13 1.377(3) . ?
C12 H12 0.9500 . ?
C13 C14 1.403(3) . ?
C13 H13 0.9500 . ?
C14 C15 1.394(3) . ?
C15 C16 1.387(3) . ?
C15 H15 0.9500 . ?
C16 H16 0.9500 . ?
C18 C19 1.333(3) . ?
C18 H18 0.9500 . ?
C19 H19 0.9500 . ?
O30 C30 1.225(3) . ?
N30 C30 1.331(3) . ?
N30 C35 1.457(3) . ?
N30 H30 0.8800 . ?
C30 C31 1.502(3) . ?
C31 C32 1.542(3) . ?
C31 H31A 0.9900 . ?
C31 H31B 0.9900 . ?
C32 C33 1.529(3) . ?
C32 H32A 0.9900 . ?
C32 H32B 0.9900 . ?
C33 C34 1.522(3) . ?
C33 H33A 0.9900 . ?
C33 H33B 0.9900 . ?
C34 C35 1.517(3) . ?
C34 H34A 0.9900 . ?
C34 H34B 0.9900 . ?
C35 H35A 0.9900 . ?
C35 H35B 0.9900 . ?
O40 C40 1.211(3) . ?
N40 C40 1.340(3) . ?
N40 C45 1.447(3) . ?
N40 H40 0.8800 . ?
C40 C41 1.501(3) . ?
C41 C42 1.540(4) . ?
C41 H41A 0.9900 . ?
C41 H41B 0.9900 . ?
C42 C43 1.514(3) . ?
C42 H42A 0.9900 . ?
C42 H42B 0.9900 . ?
C43 C44 1.523(3) . ?
C43 H43A 0.9900 . ?
C43 H43B 0.9900 . ?
C44 C45 1.513(3) . ?
C44 H44A 0.9900 . ?
C44 H44B 0.9900 . ?
C45 H45A 0.9900 . ?
C45 H45B 0.9900 . ?

loop_
_geom_hbond_atom_site_label_D
_geom_hbond_atom_site_label_H
_geom_hbond_atom_site_label_A
_geom_hbond_distance_DH
_geom_hbond_distance_HA
_geom_hbond_distance_DA
_geom_hbond_angle_DHA
_geom_hbond_site_symmetry_A
_geom_hbond_publ_flag
N11 H10 O12 0.89(2) 2.09(2) 2.964(3) 166(3) 2_656 yes
N11 H11 O30 0.89(2) 2.11(2) 2.939(3) 154(2) 1_565 yes
N13 H17 S11 0.88 2.93 3.775(2) 160.4 3_667 yes
N13 H17 N12 0.88 1.99 2.856(2) 166.1 3_667 yes
N40 H40 N30 0.88 2.41 3.212(3) 151.9 3_667 yes

loop_
_geom_torsion_atom_site_label_1
_geom_torsion_atom_site_label_2
_geom_torsion_atom_site_label_3
_geom_torsion_atom_site_label_4
_geom_torsion
_geom_torsion_site_symmetry_1
_geom_torsion_site_symmetry_2
_geom_torsion_site_symmetry_3
_geom_torsion_site_symmetry_4
_geom_torsion_publ_flag
O11 S11 N12 C17 170.75(17) . . . . ?
O12 S11 N12 C17 43.0(2) . . . . ?
C14 S11 N12 C17 -74.12(18) . . . . ?
N11 C11 C12 C13 -178.7(2) . . . . ?
C16 C11 C12 C13 0.6(3) . . . . ?
C11 C12 C13 C14 -0.2(3) . . . . ?
C12 C13 C14 C15 0.4(3) . . . . ?
C12 C13 C14 S11 179.83(17) . . . . ?
O11 S11 C14 C15 -139.85(17) . . . . ?
O12 S11 C14 C15 -11.0(2) . . . . ?
N12 S11 C14 C15 108.03(18) . . . . ?
O11 S11 C14 C13 40.76(19) . . . . ?
O12 S11 C14 C13 169.57(17) . . . . ?
N12 S11 C14 C13 -71.35(18) . . . . ?
C13 C14 C15 C16 -1.2(3) . . . . ?
S11 C14 C15 C16 179.46(16) . . . . ?
C14 C15 C16 C11 1.6(3) . . . . ?
N11 C11 C16 C15 178.0(2) . . . . ?
C12 C11 C16 C15 -1.4(3) . . . . ?
S11 N12 C17 N13 176.34(15) . . . . ?
S11 N12 C17 S12 -2.4(3) . . . . ?
C18 N13 C17 N12 -178.46(19) . . . . ?
C18 N13 C17 S12 0.5(2) . . . . ?
C19 S12 C17 N12 177.9(2) . . . . ?
C19 S12 C17 N13 -0.87(17) . . . . ?
C17 N13 C18 C19 0.3(3) . . . . ?
N13 C18 C19 S12 -1.0(3) . . . . ?
C17 S12 C19 C18 1.1(2) . . . . ?
C35 N30 C30 O30 170.6(2) . . . . ?
C35 N30 C30 C31 -12.6(3) . . . . ?
O30 C30 C31 C32 116.6(2) . . . . ?
N30 C30 C31 C32 -60.0(3) . . . . ?
C30 C31 C32 C33 83.9(2) . . . . ?
C31 C32 C33 C34 -63.1(3) . . . . ?
C32 C33 C34 C35 57.8(3) . . . . ?
C30 N30 C35 C34 77.1(3) . . . . ?
C33 C34 C35 N30 -80.1(3) . . . . ?
C45 N40 C40 O40 179.6(2) . . . . ?
C45 N40 C40 C41 -2.3(3) . . . . ?
O40 C40 C41 C42 110.5(3) . . . . ?
N40 C40 C41 C42 -67.5(3) . . . . ?
C40 C41 C42 C43 82.4(3) . . . . ?
C41 C42 C43 C44 -59.4(3) . . . . ?
C42 C43 C44 C45 58.8(3) . . . . ?
C40 N40 C45 C44 70.2(3) . . . . ?
C43 C44 C45 N40 -81.7(3) . . . . ?
